data_2102846
loop_
_publ_author_name
'Dittrich, B.'
'Munshi, P.'
'Spackman, M. A.'

_publ_section_title
;
 Redetermination, invariom-model and multipole refinement of
 <small>L</small>-ornithine hydrochloride
;
_journal_coeditor_code SN5050
_journal_issue 3
_journal_name_full 'Acta Crystallographica Section B'
_journal_page_first 505
_journal_page_last 509
_journal_paper_doi 10.1107/S0108768107014838
_journal_volume 63
_journal_year 2007
_chemical_formula_moiety 'C5 H13 N2 O2, Cl'
_chemical_formula_sum 'C5 H13 Cl N2 O2'
_chemical_formula_weight 168.62
_chemical_name_common 'L-ornithine Hydrochloride'
_chemical_name_systematic ?
_space_group_IT_number 4
_symmetry_cell_setting monoclinic
_symmetry_space_group_name_Hall 'P 2yb'
_symmetry_space_group_name_H-M 'P 1 21 1'
_audit_conform_dict_name cif_core.dic
_audit_conform_dict_version 2.2
_audit_creation_method 'XD routine XDCIF'
_cell_angle_alpha 90.0
_cell_angle_beta 83.130(10)
_cell_angle_gamma 90.0
_cell_formula_units_Z 2
_cell_length_a 9.9480(2)
_cell_length_b 7.9637(2)
_cell_length_c 4.98260(10)
_cell_measurement_reflns_used 24585
_cell_measurement_temperature 100
_cell_measurement_theta_max 52.7059
_cell_measurement_theta_min 3.2774
_cell_volume 391.902(17)
_computing_cell_refinement
;
CrysAlis RED, Oxford Diffraction Ltd., Version 1.171.31.5
;
_computing_data_collection
;
CrysAlis CCD, Oxford Diffraction Ltd., Version 1.171.31.5
;
_computing_data_reduction
;
CrysAlis RED, Oxford Diffraction Ltd., Version 1.171.31.5
;
_computing_molecular_graphics 'Platon, (Spek, 2003)'
_computing_publication_material 'publcif (Westrip, 2006)'
_computing_structure_refinement 'Koritsanszky <i>et al.</i>, (2003)'
_diffrn_ambient_temperature 100
_diffrn_detector_area_resol_mean 16.0009
_diffrn_measured_fraction_theta_full 51.42
_diffrn_measured_fraction_theta_max 52.7059
_diffrn_measurement_device_type 'Oxford Diffraction Xcalibur S'
_diffrn_measurement_method '\w scans'
_diffrn_radiation_monochromator graphite
_diffrn_radiation_source 'Enhance (Mo) X-ray Source'
_diffrn_radiation_type 'Mo K\a'
_diffrn_radiation_wavelength 0.7107
_diffrn_reflns_av_R_equivalents 0.0201
_diffrn_reflns_av_sigmaI/netI 0.0236
_diffrn_reflns_limit_h_max 22
_diffrn_reflns_limit_h_min -22
_diffrn_reflns_limit_k_max 17
_diffrn_reflns_limit_k_min -17
_diffrn_reflns_limit_l_max 11
_diffrn_reflns_limit_l_min -11
_diffrn_reflns_number 34435
_diffrn_reflns_theta_full 51.42
_diffrn_reflns_theta_max 52.7059
_diffrn_reflns_theta_min 3.2774
_diffrn_standards_interval_count 0
_diffrn_standards_interval_time 0
_diffrn_standards_number 0
_exptl_absorpt_coefficient_mu 0.433
_exptl_absorpt_correction_T_max 0.914
_exptl_absorpt_correction_T_min 0.790
_exptl_absorpt_correction_type analytical
_exptl_absorpt_process_details
;
CrysAlis RED, Oxford Diffraction Ltd., Version 1.171.31.5,
(Clark, R. C. & Reid, J. S. (1995). Acta Cryst. A51, 887-897)
;
_exptl_crystal_colour colourless
_exptl_crystal_density_diffrn 1.4290
_exptl_crystal_description rectangle
_exptl_crystal_F_000 180.0
_exptl_crystal_size_max 0.71
_exptl_crystal_size_mid 0.63
_exptl_crystal_size_min 0.24
_refine_diff_density_max 0.330
_refine_diff_density_min -0.454
_refine_ls_abs_structure_details '(Dittrich <i>et al.</i>, 2006c)'
_refine_ls_abs_structure_Flack 0.00(7)
_refine_ls_extinction_method none
_refine_ls_goodness_of_fit_ref 1.7983
_refine_ls_hydrogen_treatment refall
_refine_ls_matrix_type full
_refine_ls_number_parameters 103
_refine_ls_number_reflns 8123
_refine_ls_number_restraints 0
_refine_ls_R_factor_all 0.0157
_refine_ls_R_factor_gt 0.0136
_refine_ls_shift/su_max 0
_refine_ls_structure_factor_coef F
_refine_ls_weighting_details
;
calc w1 = 1/[s^2^(Fo)]
;
_refine_ls_weighting_scheme calc
_refine_ls_wR_factor_ref 0.0089
_reflns_number_gt 8123
_reflns_number_total 8892
_reflns_threshold_expression 'F > 3\s (F)'
_cod_data_source_file sn5050.cif
_cod_data_source_block ORNIT
_cod_depositor_comments
;
The following automatic conversions were performed:

'_chemical_melting_point' value ' ' was changed to '?' - the value is
undefined or not given.

Automatic conversion script
Id: cif_fix_values 1646 2011-03-28 12:23:43Z adriana 

The following automatic conversions were performed:

'_chemical_melting_point' value ' ' was changed to '?' - the value is
undefined or not given.

Automatic conversion script
Id: cif_fix_values 1715 2011-07-08 13:25:40Z adriana 
;
_cod_original_cell_volume 391.91(2)
_cod_original_sg_symbol_Hall P2yb
_cod_database_code 2102846
_cod_database_fobs_code 2102846

loop_
_symmetry_equiv_pos_as_xyz
+X,+Y,+Z
-X,1/2+Y,-Z

loop_
_atom_site_aniso_label
_atom_site_aniso_U_11
_atom_site_aniso_U_22
_atom_site_aniso_U_33
_atom_site_aniso_U_12
_atom_site_aniso_U_13
_atom_site_aniso_U_23
CL1 0.009330(10) 0.01104(2) 0.01374(2) 0.00076(2) -0.002140(10) -0.00067(2)
O1 0.01336(6) 0.01290(6) 0.00732(5) -0.00236(5) -0.00265(4) -0.00088(4)
O2 0.00875(5) 0.01801(7) 0.00915(5) -0.00275(5) -0.00125(4) 0.00268(5)
N1 0.00948(6) 0.00832(6) 0.00897(5) 0.00040(5) -0.00162(4) -0.00189(5)
N2 0.01110(6) 0.00929(6) 0.01227(6) 0.00205(5) -0.00182(5) -0.00204(5)
C1 0.00839(6) 0.00860(6) 0.00662(5) -0.00060(5) -0.00163(5) 0.00032(5)
C2 0.00796(6) 0.00784(6) 0.00775(6) -0.00013(5) -0.00105(5) -0.00103(5)
C3 0.00957(6) 0.00888(7) 0.01015(6) 0.00177(5) -0.00235(5) -0.00163(5)
C4 0.01163(6) 0.00907(8) 0.01030(6) 0.00229(5) -0.00127(5) -0.00120(5)
C5 0.01183(7) 0.00898(7) 0.01071(7) 0.00187(5) -0.00278(5) -0.00148(5)

loop_
_atom_site_label
_atom_site_fract_x
_atom_site_fract_y
_atom_site_fract_z
_atom_site_U_iso_or_equiv
_atom_site_occupancy
CL1 0.420733(4) 0.220613 0.401602(9) 0.011 1
O1 -0.00485(2) -0.06033(2) -0.17400(3) 0.011 1
O2 -0.095930(10) -0.06593(2) 0.25880(3) 0.012 1
N1 0.10999(2) 0.14325(2) 0.39039(3) 0.009 1
N2 0.35613(2) -0.53068(2) -0.07902(3) 0.011 1
C1 -0.00159(2) -0.03766(2) 0.07543(4) 0.008 1
C2 0.13384(2) 0.02295(2) 0.16088(4) 0.008 1
C3 0.21365(2) -0.12686(3) 0.25227(4) 0.01 1
C4 0.25894(2) -0.24816(2) 0.02337(4) 0.01 1
C5 0.32130(2) -0.40292(3) 0.13674(4) 0.011 1
H1 0.0647(5) 0.2507(8) 0.3347(9) 0.0280(10) 1
H2 0.2017(5) 0.1780(6) 0.4382(9) 0.0230(10) 1
H3 0.0551(5) 0.0849(7) 0.5542(11) 0.0250(10) 1
H4 0.1908(4) 0.0873(5) -0.0031(9) 0.0200(9) 1
H5 0.3001(5) -0.0776(6) 0.3379(9) 0.0240(10) 1
H6 0.1495(5) -0.1922(6) 0.4114(10) 0.0260(10) 1
H7 0.3315(5) -0.1891(6) -0.1273(10) 0.0290(10) 1
H8 0.1734(4) -0.2873(8) -0.0786(8) 0.0274(9) 1
H9 0.4125(5) -0.3773(7) 0.2154(9) 0.0290(10) 1
H10 0.2505(5) -0.4607(6) 0.2924(10) 0.0290(10) 1
H11 0.3937(5) -0.6356(7) 0.0088(10) 0.0250(10) 1
H12 0.4292(5) -0.4850(7) -0.2211(11) 0.0280(10) 1
H13 0.2716(5) -0.5613(7) -0.1646(10) 0.0290(10) 1

loop_
_atom_type_symbol
_atom_type_description
_atom_type_scat_dispersion_real
_atom_type_scat_dispersion_imag
_atom_type_scat_source
C C 0.0033 0.0016 'Invariom modelling (Acta Cryst. A61, 314--320)'
H H 0.0000 0.0000 'Invariom modelling (Acta Cryst. A61, 314--320)'
N N 0.0061 0.0033 'Invariom modelling (Acta Cryst. A61, 314--320)'
O O 0.0106 0.0060 'Invariom modelling (Acta Cryst. A61, 314--320)'

loop_
_geom_angle_atom_site_label_1
_geom_angle_atom_site_label_2
_geom_angle_atom_site_label_3
_geom_angle_site_symmetry_1
_geom_angle_site_symmetry_2
_geom_angle_site_symmetry_3
_geom_angle
_geom_angle_publ_flag
H1 N1 H2 1_555 1_555 1_555 106.0(4) no
H1 N1 H3 1_555 1_555 1_555 112.5(4) no
H2 N1 H3 1_555 1_555 1_555 110.1(4) no
H11 N2 H12 1_555 1_555 1_555 108.6(4) no
H11 N2 H13 1_555 1_555 1_555 110.0(4) no
H12 N2 H13 1_555 1_555 1_555 110.6(4) no
O1 C1 O2 1_555 1_555 1_555 126.138(18) no
O1 C1 C2 1_555 1_555 1_555 116.395(15) no
O2 C1 C2 1_555 1_555 1_555 117.405(16) no
C1 C2 C3 1_555 1_555 1_555 109.876(15) no
C1 C2 H4 1_555 1_555 1_555 109.9(2) no
C3 C2 H4 1_555 1_555 1_555 110.8(2) no
C2 C3 C4 1_555 1_555 1_555 112.905(15) no
C2 C3 H5 1_555 1_555 1_555 107.5(3) no
C2 C3 H6 1_555 1_555 1_555 108.0(2) no
C4 C3 H5 1_555 1_555 1_555 110.4(2) no
C4 C3 H6 1_555 1_555 1_555 109.7(3) no
H5 C3 H6 1_555 1_555 1_555 108.1(3) no
C3 C4 C5 1_555 1_555 1_555 109.511(15) no
C3 C4 H7 1_555 1_555 1_555 110.9(3) no
C3 C4 H8 1_555 1_555 1_555 110.7(3) no
C5 C4 H7 1_555 1_555 1_555 110.0(3) no
C5 C4 H8 1_555 1_555 1_555 108.5(3) no
H7 C4 H8 1_555 1_555 1_555 107.1(3) no
C4 C5 H9 1_555 1_555 1_555 113.0(3) no
C4 C5 H10 1_555 1_555 1_555 110.5(3) no
H9 C5 H10 1_555 1_555 1_555 109.4(3) no

loop_
_geom_bond_atom_site_label_1
_geom_bond_atom_site_label_2
_geom_bond_site_symmetry_1
_geom_bond_site_symmetry_2
_geom_bond_distance
_geom_bond_publ_flag
O1 C1 1_555 1_555 1.2601(2) no
O2 C1 1_555 1_555 1.2495(2) no
N1 H1 1_555 1_555 1.020(6) no
N1 H2 1_555 1_555 1.008(5) no
N1 H3 1_555 1_555 1.036(5) no
N2 H11 1_555 1_555 1.034(6) no
N2 H12 1_555 1_555 1.019(6) no
N2 H13 1_555 1_555 1.017(5) no
C1 C2 1_555 1_555 1.5383(2) no
C2 C3 1_555 1_555 1.5321(3) no
C2 H4 1_555 1_555 1.068(4) no
C3 C4 1_555 1_555 1.5212(3) no
C3 H5 1_555 1_555 1.079(5) no
C3 H6 1_555 1_555 1.089(5) no
C4 C5 1_555 1_555 1.5187(3) no
C4 H7 1_555 1_555 1.085(5) no
C4 H8 1_555 1_555 1.087(4) no
C5 H9 1_555 1_555 1.051(5) no
C5 H10 1_555 1_555 1.086(5) no
